data_1506829
loop_
_publ_author_name
'Dziubek, Kamil F.'
'Katrusiak, Andrzej'

_publ_section_title
;
 Compression of Intermolecular Interactions in CS2Crystal
;
_journal_issue 50
_journal_name_full 'The Journal of Physical Chemistry B'
_journal_page_first 19089
_journal_paper_doi 10.1021/jp0458250
_journal_volume 108
_journal_year 2004
_chemical_formula_moiety 'C S2'
_chemical_formula_sum 'C S2'
_chemical_formula_weight 76.13
_chemical_melting_point 161.7
_chemical_name_systematic
; 
carbon disulfide
;
_space_group_IT_number 64
_symmetry_cell_setting orthorhombic
_symmetry_space_group_name_Hall '-C 2ac 2'
_symmetry_space_group_name_H-M 'C m c a'
_atom_sites_solution_primary direct
_atom_sites_solution_secondary difmap
_cell_angle_alpha 90
_cell_angle_beta 90
_cell_angle_gamma 90
_cell_formula_units_Z 4
_cell_length_a 6.0381(34)
_cell_length_b 5.3510(12)
_cell_length_c 8.3590(56)
_cell_measurement_pressure '1.80(5) GPa'
_cell_measurement_reflns_used 1068
_cell_measurement_temperature 295(2)
_cell_measurement_theta_max 29
_cell_measurement_theta_min 6
_cell_volume 270.1(2)
_computing_cell_refinement 'CrysAlis (Oxford Diffraction, 2004)'
_computing_data_collection 'CrysAlis (Oxford Diffraction, 2004)'
_computing_data_reduction 'CrysAlis (Oxford Diffraction, 2004)'
_computing_publication_material 'SHELXL-97 (Sheldrick, 1997)'
_computing_structure_refinement 'SHELXL-97 (Sheldrick, 1997)'
_computing_structure_solution 'SHELXS-97 (Sheldrick, 1990)'
_diffrn_ambient_pressure '1.80(5) GPa'
_diffrn_ambient_temperature 295(2)
_diffrn_measured_fraction_theta_full 0.552
_diffrn_measured_fraction_theta_max 0.552
_diffrn_measurement_device_type 'Kuma KM4CCD \k geometry'
_diffrn_measurement_method '\w scans'
_diffrn_radiation_monochromator graphite
_diffrn_radiation_source 'fine-focus sealed tube'
_diffrn_radiation_type MoK\a
_diffrn_radiation_wavelength 0.71073
_diffrn_reflns_av_R_equivalents 0.0497
_diffrn_reflns_av_sigmaI/netI 0.0186
_diffrn_reflns_limit_h_max 6
_diffrn_reflns_limit_h_min -6
_diffrn_reflns_limit_k_max 7
_diffrn_reflns_limit_k_min -7
_diffrn_reflns_limit_l_max 8
_diffrn_reflns_limit_l_min -9
_diffrn_reflns_number 1093
_diffrn_reflns_theta_full 29.47
_diffrn_reflns_theta_max 29.47
_diffrn_reflns_theta_min 5.65
_diffrn_standards_decay_% 0
_diffrn_standards_number 0
_exptl_absorpt_coefficient_mu 1.593
_exptl_absorpt_correction_T_max 0.88
_exptl_absorpt_correction_T_min 0.49
_exptl_absorpt_correction_type 'DAC/gasket absorption'
_exptl_crystal_colour colorlesss
_exptl_crystal_density_diffrn 1.872
_exptl_crystal_density_method 'not measured'
_exptl_crystal_description cylinder
_exptl_crystal_F_000 152
_exptl_crystal_size_max 0.35
_exptl_crystal_size_mid 0.35
_exptl_crystal_size_min 0.10
_refine_diff_density_max 0.151
_refine_diff_density_min -0.243
_refine_diff_density_rms 0.049
_refine_ls_extinction_method none
_refine_ls_goodness_of_fit_ref 1.210
_refine_ls_matrix_type full
_refine_ls_number_parameters 11
_refine_ls_number_reflns 116
_refine_ls_number_restraints 0
_refine_ls_restrained_S_all 1.210
_refine_ls_R_factor_all 0.0337
_refine_ls_R_factor_gt 0.0257
_refine_ls_shift/su_max 0.000
_refine_ls_shift/su_mean 0.000
_refine_ls_structure_factor_coef Fsqd
_refine_ls_weighting_details 'calc w=1/[\s^2^(Fo^2^)+(0.0228P)^2^+0.0333P] where P=(Fo^2^+2Fc^2^)/3'
_refine_ls_weighting_scheme calc
_refine_ls_wR_factor_gt 0.0486
_refine_ls_wR_factor_ref 0.0519
_reflns_number_gt 97
_reflns_number_total 116
_reflns_threshold_expression >2sigma(I)
_cod_data_source_file jp0458250si20040915_071602.cif
_cod_data_source_block CS2_at_1.8GPa
_cod_depositor_comments
;
The following automatic conversions were performed:
'_atom_site_symetry_multiplicity' tag replaced with
'_atom_site_symmetry_multiplicity'.

Automatic conversion script
Id: cif_correct_tags 1440 2010-10-19 06:21:57Z saulius 
;
_cod_original_cell_volume 270.08(20)
_cod_database_code 1506829

loop_
_symmetry_equiv_pos_as_xyz
'x, y, z'
'-x, -y+1/2, z+1/2'
'-x, y+1/2, -z+1/2'
'x, -y, -z'
'x+1/2, y+1/2, z'
'-x+1/2, -y+1, z+1/2'
'-x+1/2, y+1, -z+1/2'
'x+1/2, -y+1/2, -z'
'-x, -y, -z'
'x, y-1/2, -z-1/2'
'x, -y-1/2, z-1/2'
'-x, y, z'
'-x+1/2, -y+1/2, -z'
'x+1/2, y, -z-1/2'
'x+1/2, -y, z-1/2'
'-x+1/2, y+1/2, z'

loop_
_atom_site_label
_atom_site_type_symbol
_atom_site_fract_x
_atom_site_fract_y
_atom_site_fract_z
_atom_site_U_iso_or_equiv
_atom_site_adp_type
_atom_site_occupancy
_atom_site_symmetry_multiplicity
_atom_site_calc_flag
_atom_site_refinement_flags
C1 C 0.0000 0.0000 0.0000 0.0391(11) Uani 1 4 d S
S1 S 0.0000 0.21394(13) 0.12331(9) 0.0509(4) Uani 1 2 d S

loop_
_atom_site_aniso_label
_atom_site_aniso_U_11
_atom_site_aniso_U_22
_atom_site_aniso_U_33
_atom_site_aniso_U_23
_atom_site_aniso_U_13
_atom_site_aniso_U_12
C1 0.028(2) 0.0392(15) 0.050(4) 0.0121(16) 0.000 0.000
S1 0.0532(8) 0.0475(4) 0.0519(9) -0.0042(3) 0.000 0.000

loop_
_atom_type_symbol
_atom_type_description
_atom_type_scat_dispersion_real
_atom_type_scat_dispersion_imag
_atom_type_scat_source
C C 0.0033 0.0016 'International Tables Vol C Tables 4.2.6.8 and 6.1.1.4'
S S 0.1246 0.1234 'International Tables Vol C Tables 4.2.6.8 and 6.1.1.4'

loop_
_geom_angle_atom_site_label_1
_geom_angle_atom_site_label_2
_geom_angle_atom_site_label_3
_geom_angle
_geom_angle_site_symmetry_1
S1 C1 S1 180.00(4) 9

loop_
_geom_bond_atom_site_label_1
_geom_bond_atom_site_label_2
_geom_bond_distance
_geom_bond_site_symmetry_2
C1 S1 1.5404(7) 9
C1 S1 1.5404(7) .
